data_4003228
loop_
_publ_author_name
'Fu, Chaoying'
'Lin, Hua-ping'
'Macleod, Jennifer M.'
'Krayev, Andrey'
'Rosei, Federico'
'Perepichka, Dmitrii F.'

_publ_section_title
;
 Unravelling the Self-Assembly of Hydrogen Bonded NDI Semiconductors in 2D
 and 3D
;
_journal_issue 3
_journal_name_full 'Chemistry of Materials'
_journal_page_first 951
_journal_paper_doi 10.1021/acs.chemmater.5b04706
_journal_volume 28
_journal_year 2016
_chemical_formula_moiety 'C22 H22 N2 O4'
_chemical_formula_sum 'C22 H22 N2 O4'
_chemical_formula_weight 378.41
_space_group_crystal_system monoclinic
_space_group_IT_number 14
_space_group_name_Hall '-P 2ybc'
_space_group_name_H-M_alt 'P 1 21/c 1'
_atom_sites_solution_hydrogens geom
_atom_sites_solution_primary direct
_audit_creation_date 2014-03-07
_audit_creation_method
;
Olex2 1.2
(compiled 2014.02.28 svn.r2899 for OlexSys, GUI svn.r4781)
;
_cell_angle_alpha 90
_cell_angle_beta 91.616(6)
_cell_angle_gamma 90
_cell_formula_units_Z 4
_cell_length_a 4.7647(4)
_cell_length_b 7.7093(6)
_cell_length_c 48.853(4)
_cell_measurement_reflns_used 1056
_cell_measurement_temperature 100
_cell_measurement_theta_max 67.448
_cell_measurement_theta_min 3.620
_cell_volume 1793.8(3)
_computing_cell_refinement
;
SAINT (2013) V8.34A; Integration Software for Single Crystal Data.
Bruker AXS Inc., Madison, WI 53719-1173.
;
_computing_data_collection
;
APEX 2 (2013) Bruker AXS Inc., Madison, WI 53719-1173.
;
_computing_data_reduction 'SAINT v8.34A (Bruker, 2013)'
_computing_molecular_graphics 'Olex2 (Dolomanov et al., 2009)'
_computing_publication_material 'Olex2 (Dolomanov et al., 2009)'
_computing_structure_refinement 'XL (Sheldrick, 2008)'
_computing_structure_solution 'XT (Sheldrick, 2008)'
_diffrn_ambient_temperature 100
_diffrn_detector 'CCD area detector'
_diffrn_detector_area_resol_mean 8.3
_diffrn_detector_type 'Bruker APEX2 CCD'
_diffrn_measured_fraction_theta_full 0.999
_diffrn_measured_fraction_theta_max 0.997
_diffrn_measurement_device 'three-circle diffractometer'
_diffrn_measurement_device_type 'Bruker Smart APEX'
_diffrn_measurement_method '\w scans'
_diffrn_radiation_collimation 'Focusing mirrors'
_diffrn_radiation_monochromator 'Quazar MX Mirror Optics'
_diffrn_radiation_probe x-ray
_diffrn_radiation_type CuK\a
_diffrn_radiation_wavelength 1.54178
_diffrn_reflns_av_unetI/netI 0.1596
_diffrn_reflns_Laue_measured_fraction_full 0.999
_diffrn_reflns_Laue_measured_fraction_max 0.997
_diffrn_reflns_limit_h_max 5
_diffrn_reflns_limit_h_min -5
_diffrn_reflns_limit_k_max 9
_diffrn_reflns_limit_k_min 0
_diffrn_reflns_limit_l_max 60
_diffrn_reflns_limit_l_min 0
_diffrn_reflns_number 3593
_diffrn_reflns_point_group_measured_fraction_full 0.999
_diffrn_reflns_point_group_measured_fraction_max 0.997
_diffrn_reflns_theta_full 67.679
_diffrn_reflns_theta_max 71.727
_diffrn_reflns_theta_min 1.809
_diffrn_source 'Microfocus Source'
_diffrn_source_target Cu
_diffrn_source_type 'Incoatec I\mS High Brilliance Microsource'
_exptl_absorpt_coefficient_mu 0.793
_exptl_absorpt_correction_T_max 1
_exptl_absorpt_correction_T_min 0.3837
_exptl_absorpt_correction_type multi-scan
_exptl_absorpt_process_details
;
 TWINABS-2012/1 (Bruker,2012) was used for absorption correction.
 
For component 1:
 wR2(int) was 0.1643 before and 0.0733 after correction.
 The Ratio of minimum to maximum transmission not present.
 The \l/2 correction factor is Not present
 
For component 2:
 wR2(int) was 0.1514 before and 0.0584 after correction.
 The Ratio of minimum to maximum transmission is 0.44.
 The \l/2 correction factor is Not present

Final HKLF 4 output contains 28163 reflections, Rint = 0.2585
 (2081 with I > 3sig(I), Rint = 0.1333)




;
_exptl_crystal_colour colourless
_exptl_crystal_colour_primary colourless
_exptl_crystal_density_diffrn 1.401
_exptl_crystal_description NEEDLE
_exptl_crystal_F_000 800
_exptl_crystal_size_max 0.2
_exptl_crystal_size_mid 0.02
_exptl_crystal_size_min 0.01
_refine_diff_density_max 0.888
_refine_diff_density_min -0.610
_refine_diff_density_rms 0.160
_refine_ls_extinction_method none
_refine_ls_goodness_of_fit_ref 1.230
_refine_ls_hydrogen_treatment constr
_refine_ls_matrix_type full
_refine_ls_number_parameters 255
_refine_ls_number_reflns 3593
_refine_ls_number_restraints 132
_refine_ls_restrained_S_all 1.219
_refine_ls_R_factor_all 0.1986
_refine_ls_R_factor_gt 0.1413
_refine_ls_shift/su_max 0.000
_refine_ls_shift/su_mean 0.000
_refine_ls_structure_factor_coef Fsqd
_refine_ls_weighting_details 'w=1/[\s^2^(Fo^2^)+(0.2000P)^2^] where P=(Fo^2^+2Fc^2^)/3'
_refine_ls_weighting_scheme calc
_refine_ls_wR_factor_gt 0.3651
_refine_ls_wR_factor_ref 0.3983
_reflns_Friedel_coverage 0.000
_reflns_number_gt 1980
_reflns_number_total 3593
_reflns_threshold_expression 'I > 2\s(I)'
_cod_data_source_file cm5b04706_si_002.cif
_cod_data_source_block pere51
_cod_depositor_comments
;
The following automatic conversions were performed:

data item '_diffrn_radiation_probe' value 'X-ray' was changed to
'x-ray' in accordance with the
/home/saulius/struct/COD-crude-data/automatic-downloads/DataCite-retrospective/ACS/depositions/lib/dictionaries/cif_core.dic
dictionary named 'cif_core.dic' version 2.4.2 last updated on
2011-04-26.

Automatic conversion script
Id: cif_fix_values 6909 2019-04-08 15:41:33Z antanas 
;
_cod_original_cell_volume 1793.8(2)
_cod_database_code 4003228
_shelxl_version_number 2013-4
_shelx_space_group_comment
;
The symmetry employed for this shelxl refinement is uniquely defined
by the following loop, which should always be used as a source of
symmetry information in preference to the above space-group names.
They are only intended as comments.
;
_shelx_estimated_absorpt_t_max 0.992
_shelx_estimated_absorpt_t_min 0.858
_olex2_refinement_description
;
1. Fixed Uiso
 At 1.2 times of:
  All C(H) groups, All C(H,H) groups, All N(H) groups
 At 1.5 times of:
  All C(H,H,H) groups
2. Uiso/Uaniso restraints and constraints
Uanis(C1) \\sim Ueq, Uanis(C2) \\sim Ueq, Uanis(C3) \\sim Ueq, Uanis(C4) \\sim
Ueq, Uanis(C5) \\sim Ueq, Uanis(C6) \\sim Ueq, Uanis(C7) \\sim Ueq, Uanis(C8)
\\sim Ueq, Uanis(C9) \\sim Ueq, Uanis(C10) \\sim Ueq, Uanis(C11) \\sim Ueq,
Uanis(C12) \\sim Ueq, Uanis(C13) \\sim Ueq, Uanis(C14) \\sim Ueq, Uanis(C15)
\\sim Ueq, Uanis(C16) \\sim Ueq, Uanis(C17) \\sim Ueq, Uanis(C18) \\sim Ueq,
Uanis(C19) \\sim Ueq, Uanis(C20) \\sim Ueq, Uanis(C21) \\sim Ueq, Uanis(C22)
\\sim Ueq: with sigma of 0.005 and sigma for terminal atoms of 0.01
3.a Secondary CH2 refined with riding coordinates:
 C15(H15A,H15B), C16(H16A,H16B), C17(H17A,H17B), C18(H18A,H18B), C19(H19A,
 H19B), C20(H20A,H20B), C21(H21A,H21B)
3.b Aromatic/amide H refined with riding coordinates:
 N2(H2), C4(H4), C5(H5), C10(H10), C11(H11)
3.c Idealised Me refined as rotating group:
 C22(H22A,H22B,H22C)
;

loop_
_space_group_symop_operation_xyz
'x, y, z'
'-x, y+1/2, -z+1/2'
'-x, -y, -z'
'x, -y-1/2, z-1/2'

loop_
_atom_site_label
_atom_site_type_symbol
_atom_site_fract_x
_atom_site_fract_y
_atom_site_fract_z
_atom_site_U_iso_or_equiv
_atom_site_adp_type
_atom_site_occupancy
_atom_site_site_symmetry_order
_atom_site_calc_flag
_atom_site_refinement_flags_posn
_atom_site_refinement_flags_adp
O1 O 0.3033(14) 0.1280(8) 0.10426(13) 0.0239(14) Uani 1 1 d . .
O2 O 1.0264(13) 0.4610(8) 0.13634(13) 0.0235(14) Uani 1 1 d . .
O3 O 0.6403(14) 1.1183(8) 0.04157(14) 0.0267(15) Uani 1 1 d . .
O4 O -0.0709(14) 0.7810(8) 0.00851(13) 0.0237(14) Uani 1 1 d . .
N1 N 0.6576(16) 0.2958(9) 0.12106(16) 0.0199(16) Uani 1 1 d . .
N2 N 0.2829(16) 0.9464(10) 0.02629(15) 0.0193(16) Uani 1 1 d . .
H2 H 0.2251 1.0308 0.0154 0.023 Uiso 1 1 calc R .
C1 C 0.4360(18) 0.2606(11) 0.10263(17) 0.0182(17) Uani 1 1 d . U
C2 C 0.8185(19) 0.4475(12) 0.12034(18) 0.0211(19) Uani 1 1 d . U
C3 C 0.7396(17) 0.5870(11) 0.10137(18) 0.0182(17) Uani 1 1 d . U
C4 C 0.8749(18) 0.7432(12) 0.10192(18) 0.0208(18) Uani 1 1 d . U
H4 H 1.0210 0.7636 0.1152 0.025 Uiso 1 1 calc R .
C5 C 0.799(2) 0.8745(12) 0.08295(19) 0.023(2) Uani 1 1 d . U
H5 H 0.8931 0.9832 0.0833 0.028 Uiso 1 1 calc R .
C6 C 0.5856(18) 0.8421(11) 0.06378(17) 0.0180(17) Uani 1 1 d . U
C7 C 0.5151(17) 0.9821(11) 0.04353(17) 0.0169(17) Uani 1 1 d . U
C8 C 0.1358(19) 0.7938(11) 0.02460(18) 0.0187(18) Uani 1 1 d . U
C9 C 0.2247(17) 0.6522(11) 0.04328(17) 0.0153(16) Uani 1 1 d . U
C10 C 0.090(2) 0.4951(11) 0.04259(18) 0.0214(19) Uani 1 1 d . U
H10 H -0.0520 0.4731 0.0290 0.026 Uiso 1 1 calc R .
C11 C 0.1619(19) 0.3669(11) 0.06180(18) 0.0190(18) Uani 1 1 d . U
H11 H 0.0670 0.2585 0.0613 0.023 Uiso 1 1 calc R .
C12 C 0.3686(18) 0.3970(11) 0.08134(18) 0.0194(18) Uani 1 1 d . U
C13 C 0.5179(17) 0.5537(10) 0.08186(16) 0.0131(16) Uani 1 1 d . U
C14 C 0.4424(17) 0.6859(11) 0.06245(18) 0.0181(18) Uani 1 1 d . U
C15 C 0.725(2) 0.1721(12) 0.14339(19) 0.025(2) Uani 1 1 d . U
H15A H 0.9297 0.1505 0.1444 0.030 Uiso 1 1 calc R .
H15B H 0.6289 0.0603 0.1397 0.030 Uiso 1 1 calc R .
C16 C 0.629(2) 0.2464(13) 0.17086(19) 0.026(2) Uani 1 1 d . U
H16A H 0.6736 0.3718 0.1715 0.031 Uiso 1 1 calc R .
H16B H 0.4225 0.2344 0.1717 0.031 Uiso 1 1 calc R .
C17 C 0.763(2) 0.1597(13) 0.19585(19) 0.027(2) Uani 1 1 d . U
H17A H 0.9693 0.1697 0.1951 0.033 Uiso 1 1 calc R .
H17B H 0.7139 0.0348 0.1957 0.033 Uiso 1 1 calc R .
C18 C 0.663(2) 0.2424(13) 0.22253(19) 0.028(2) Uani 1 1 d . U
H18A H 0.7083 0.3677 0.2222 0.034 Uiso 1 1 calc R .
H18B H 0.4563 0.2312 0.2231 0.034 Uiso 1 1 calc R .
C19 C 0.794(2) 0.1624(13) 0.2487(2) 0.032(2) Uani 1 1 d . U
H19A H 1.0002 0.1757 0.2486 0.038 Uiso 1 1 calc R .
H19B H 0.7500 0.0369 0.2492 0.038 Uiso 1 1 calc R .
C20 C 0.679(2) 0.2513(13) 0.27423(19) 0.028(2) Uani 1 1 d . U
H20A H 0.7256 0.3763 0.2737 0.034 Uiso 1 1 calc R .
H20B H 0.4716 0.2407 0.2738 0.034 Uiso 1 1 calc R .
C21 C 0.796(2) 0.1746(15) 0.3009(2) 0.035(2) Uani 1 1 d . U
H21A H 0.7524 0.0491 0.3013 0.042 Uiso 1 1 calc R .
H21B H 1.0023 0.1879 0.3016 0.042 Uiso 1 1 calc R .
C22 C 0.674(3) 0.2614(15) 0.3258(2) 0.038(3) Uani 1 1 d . U
H22A H 0.7224 0.3850 0.3257 0.057 Uiso 1 1 calc GR .
H22B H 0.7528 0.2072 0.3424 0.057 Uiso 1 1 calc GR .
H22C H 0.4698 0.2481 0.3252 0.057 Uiso 1 1 calc GR .

loop_
_atom_site_aniso_label
_atom_site_aniso_U_11
_atom_site_aniso_U_22
_atom_site_aniso_U_33
_atom_site_aniso_U_23
_atom_site_aniso_U_13
_atom_site_aniso_U_12
O1 0.017(3) 0.021(3) 0.033(4) 0.002(3) -0.003(3) -0.001(3)
O2 0.015(3) 0.026(3) 0.029(3) 0.000(3) -0.006(3) -0.003(3)
O3 0.023(4) 0.021(3) 0.036(4) 0.003(3) -0.005(3) -0.004(3)
O4 0.015(3) 0.021(3) 0.035(4) 0.002(3) -0.008(3) 0.000(3)
N1 0.010(3) 0.018(4) 0.031(4) 0.001(3) -0.005(3) -0.004(3)
N2 0.012(4) 0.018(4) 0.028(4) 0.005(3) -0.006(3) -0.001(3)
C1 0.011(3) 0.020(3) 0.024(3) 0.000(3) -0.001(3) 0.001(3)
C2 0.015(4) 0.025(4) 0.023(3) -0.002(3) -0.005(3) 0.002(3)
C3 0.010(3) 0.019(3) 0.025(3) -0.001(3) -0.003(3) 0.003(3)
C4 0.012(3) 0.025(3) 0.025(3) 0.000(3) -0.004(3) 0.006(3)
C5 0.018(4) 0.023(4) 0.028(4) -0.003(3) -0.004(3) -0.001(3)
C6 0.014(3) 0.017(3) 0.023(3) -0.002(3) -0.002(3) 0.005(3)
C7 0.011(3) 0.016(3) 0.024(3) -0.001(3) -0.002(3) 0.002(3)
C8 0.013(3) 0.018(3) 0.025(3) 0.000(3) -0.001(3) 0.004(3)
C9 0.007(3) 0.016(3) 0.024(3) -0.002(3) 0.000(3) 0.006(3)
C10 0.018(3) 0.021(3) 0.025(4) 0.004(3) 0.000(3) 0.000(3)
C11 0.014(3) 0.019(3) 0.024(3) -0.002(3) -0.003(3) -0.004(3)
C12 0.011(3) 0.020(3) 0.026(3) -0.001(3) -0.002(3) 0.002(3)
C13 0.008(3) 0.011(3) 0.020(3) -0.001(3) -0.002(3) 0.003(3)
C14 0.008(3) 0.020(3) 0.026(3) 0.003(3) -0.003(3) -0.001(3)
C15 0.025(4) 0.024(4) 0.026(4) 0.005(3) -0.004(3) 0.003(3)
C16 0.024(4) 0.027(4) 0.027(4) 0.003(3) -0.003(3) -0.001(3)
C17 0.023(4) 0.030(4) 0.028(4) 0.001(3) -0.001(3) -0.001(3)
C18 0.028(4) 0.029(4) 0.028(4) 0.000(3) -0.003(3) -0.001(3)
C19 0.031(4) 0.031(4) 0.033(4) 0.003(3) -0.004(3) -0.001(3)
C20 0.024(4) 0.031(4) 0.030(4) 0.003(3) -0.004(3) -0.001(3)
C21 0.037(4) 0.036(4) 0.031(4) -0.003(3) -0.001(3) -0.001(4)
C22 0.043(6) 0.034(5) 0.036(5) 0.000(4) -0.005(4) 0.010(5)

loop_
_atom_type_symbol
_atom_type_description
_atom_type_scat_dispersion_real
_atom_type_scat_dispersion_imag
_atom_type_scat_source
C C 0.0181 0.0091 'International Tables Vol C Tables 4.2.6.8 and 6.1.1.4'
H H 0.0000 0.0000 'International Tables Vol C Tables 4.2.6.8 and 6.1.1.4'
N N 0.0311 0.0180 'International Tables Vol C Tables 4.2.6.8 and 6.1.1.4'
O O 0.0492 0.0322 'International Tables Vol C Tables 4.2.6.8 and 6.1.1.4'

loop_
_geom_angle_atom_site_label_1
_geom_angle_atom_site_label_2
_geom_angle_atom_site_label_3
_geom_angle
C1 N1 C2 123.5(7)
C1 N1 C15 119.7(7)
C2 N1 C15 116.8(7)
C7 N2 H2 116.6
C8 N2 H2 116.6
C8 N2 C7 126.8(7)
O1 C1 N1 120.7(8)
O1 C1 C12 122.4(8)
N1 C1 C12 116.9(8)
O2 C2 N1 118.7(8)
O2 C2 C3 121.4(8)
N1 C2 C3 119.9(8)
C4 C3 C2 121.5(8)
C4 C3 C13 120.8(8)
C13 C3 C2 117.6(8)
C3 C4 H4 119.8
C3 C4 C5 120.5(8)
C5 C4 H4 119.8
C4 C5 H5 120.6
C6 C5 C4 118.9(9)
C6 C5 H5 120.6
C5 C6 C7 117.6(8)
C14 C6 C5 122.7(8)
C14 C6 C7 119.7(8)
O3 C7 N2 120.3(8)
O3 C7 C6 125.1(8)
N2 C7 C6 114.5(7)
O4 C8 N2 120.0(8)
O4 C8 C9 122.6(8)
N2 C8 C9 117.4(8)
C10 C9 C8 120.8(8)
C10 C9 C14 121.1(8)
C14 C9 C8 118.0(8)
C9 C10 H10 119.9
C9 C10 C11 120.2(8)
C11 C10 H10 119.9
C10 C11 H11 119.9
C12 C11 C10 120.3(8)
C12 C11 H11 119.9
C11 C12 C1 119.8(8)
C11 C12 C13 120.8(8)
C13 C12 C1 119.4(8)
C3 C13 C14 118.8(7)
C12 C13 C3 122.2(8)
C12 C13 C14 118.9(7)
C6 C14 C9 123.1(8)
C6 C14 C13 118.3(8)
C9 C14 C13 118.6(8)
N1 C15 H15A 109.7
N1 C15 H15B 109.7
N1 C15 C16 109.9(8)
H15A C15 H15B 108.2
C16 C15 H15A 109.7
C16 C15 H15B 109.7
C15 C16 H16A 108.7
C15 C16 H16B 108.7
H16A C16 H16B 107.6
C17 C16 C15 114.2(8)
C17 C16 H16A 108.7
C17 C16 H16B 108.7
C16 C17 H17A 109.3
C16 C17 H17B 109.3
C16 C17 C18 111.6(8)
H17A C17 H17B 108.0
C18 C17 H17A 109.3
C18 C17 H17B 109.3
C17 C18 H18A 108.7
C17 C18 H18B 108.7
H18A C18 H18B 107.6
C19 C18 C17 114.4(9)
C19 C18 H18A 108.7
C19 C18 H18B 108.7
C18 C19 H19A 109.5
C18 C19 H19B 109.5
C18 C19 C20 110.6(8)
H19A C19 H19B 108.1
C20 C19 H19A 109.5
C20 C19 H19B 109.5
C19 C20 H20A 109.0
C19 C20 H20B 109.0
H20A C20 H20B 107.8
C21 C20 C19 113.0(8)
C21 C20 H20A 109.0
C21 C20 H20B 109.0
C20 C21 H21A 109.2
C20 C21 H21B 109.2
H21A C21 H21B 107.9
C22 C21 C20 112.1(9)
C22 C21 H21A 109.2
C22 C21 H21B 109.2
C21 C22 H22A 109.5
C21 C22 H22B 109.5
C21 C22 H22C 109.5
H22A C22 H22B 109.5
H22A C22 H22C 109.5
H22B C22 H22C 109.5

loop_
_geom_bond_atom_site_label_1
_geom_bond_atom_site_label_2
_geom_bond_distance
O1 C1 1.206(11)
O2 C2 1.249(11)
O3 C7 1.213(11)
O4 C8 1.247(11)
N1 C1 1.395(11)
N1 C2 1.399(12)
N1 C15 1.477(11)
N2 H2 0.8800
N2 C7 1.399(11)
N2 C8 1.370(11)
C1 C12 1.507(12)
C2 C3 1.462(12)
C3 C4 1.366(13)
C3 C13 1.426(11)
C4 H4 0.9500
C4 C5 1.413(13)
C5 H5 0.9500
C5 C6 1.386(13)
C6 C7 1.496(12)
C6 C14 1.385(12)
C8 C9 1.477(12)
C9 C10 1.370(13)
C9 C14 1.402(12)
C10 H10 0.9500
C10 C11 1.399(12)
C11 H11 0.9500
C11 C12 1.372(12)
C12 C13 1.402(12)
C13 C14 1.431(11)
C15 H15A 0.9900
C15 H15B 0.9900
C15 C16 1.540(13)
C16 H16A 0.9900
C16 H16B 0.9900
C16 C17 1.516(13)
C17 H17A 0.9900
C17 H17B 0.9900
C17 C18 1.538(13)
C18 H18A 0.9900
C18 H18B 0.9900
C18 C19 1.535(13)
C19 H19A 0.9900
C19 H19B 0.9900
C19 C20 1.537(13)
C20 H20A 0.9900
C20 H20B 0.9900
C20 C21 1.521(13)
C21 H21A 0.9900
C21 H21B 0.9900
C21 C22 1.516(14)
C22 H22A 0.9800
C22 H22B 0.9800
C22 H22C 0.9800

loop_
_geom_hbond_atom_site_label_D
_geom_hbond_atom_site_label_H
_geom_hbond_atom_site_label_A
_geom_hbond_distance_DH
_geom_hbond_distance_HA
_geom_hbond_distance_DA
_geom_hbond_angle_DHA
_geom_hbond_site_symmetry_A
N2 H2 O4 0.88 1.99 2.869(9) 176.5 3_575

loop_
_geom_torsion_atom_site_label_1
_geom_torsion_atom_site_label_2
_geom_torsion_atom_site_label_3
_geom_torsion_atom_site_label_4
_geom_torsion
O1 C1 C12 C11 -4.4(13)
O1 C1 C12 C13 175.3(8)
O2 C2 C3 C4 -5.6(14)
O2 C2 C3 C13 173.5(8)
O4 C8 C9 C10 3.7(13)
O4 C8 C9 C14 -173.7(8)
N1 C1 C12 C11 176.9(8)
N1 C1 C12 C13 -3.4(12)
N1 C2 C3 C4 173.6(8)
N1 C2 C3 C13 -7.3(13)
N1 C15 C16 C17 -162.3(8)
N2 C8 C9 C10 -179.2(8)
N2 C8 C9 C14 3.4(12)
C1 N1 C2 O2 -174.4(8)
C1 N1 C2 C3 6.4(13)
C1 N1 C15 C16 -106.2(9)
C1 C12 C13 C3 2.2(12)
C1 C12 C13 C14 -176.7(8)
C2 N1 C1 O1 -179.7(8)
C2 N1 C1 C12 -1.0(12)
C2 N1 C15 C16 71.6(10)
C2 C3 C4 C5 178.5(9)
C2 C3 C13 C12 3.1(12)
C2 C3 C13 C14 -178.0(8)
C3 C4 C5 C6 0.0(14)
C3 C13 C14 C6 -1.1(12)
C3 C13 C14 C9 179.8(8)
C4 C3 C13 C12 -177.8(8)
C4 C3 C13 C14 1.1(12)
C4 C5 C6 C7 -178.5(8)
C4 C5 C6 C14 0.1(14)
C5 C6 C7 O3 4.3(13)
C5 C6 C7 N2 -175.0(8)
C5 C6 C14 C9 179.5(9)
C5 C6 C14 C13 0.5(13)
C7 N2 C8 O4 178.9(8)
C7 N2 C8 C9 1.6(13)
C7 C6 C14 C9 -1.9(13)
C7 C6 C14 C13 179.0(8)
C8 N2 C7 O3 174.3(9)
C8 N2 C7 C6 -6.4(12)
C8 C9 C10 C11 -175.0(9)
C8 C9 C14 C6 -3.1(12)
C8 C9 C14 C13 175.9(8)
C9 C10 C11 C12 -0.5(14)
C10 C9 C14 C6 179.5(9)
C10 C9 C14 C13 -1.5(12)
C10 C11 C12 C1 177.5(8)
C10 C11 C12 C13 -2.2(13)
C11 C12 C13 C3 -178.1(8)
C11 C12 C13 C14 3.0(13)
C12 C13 C14 C6 177.9(8)
C12 C13 C14 C9 -1.2(12)
C13 C3 C4 C5 -0.6(13)
C14 C6 C7 O3 -174.3(9)
C14 C6 C7 N2 6.4(11)
C14 C9 C10 C11 2.3(13)
C15 N1 C1 O1 -2.1(13)
C15 N1 C1 C12 176.6(8)
C15 N1 C2 O2 7.9(13)
C15 N1 C2 C3 -171.3(8)
C15 C16 C17 C18 178.7(8)
C16 C17 C18 C19 -179.2(9)
C17 C18 C19 C20 -179.2(9)
C18 C19 C20 C21 178.7(9)
C19 C20 C21 C22 -178.7(9)
